data_2105130
loop_
_publ_author_name
'Johmoto, Kohei'
'Ishida, Takashi'
'Sekine, Akiko'
'Uekusa, Hidehiro'
'Ohashi, Yuji'

_publ_section_title
;
 Relation between photochromic properties and molecular structures in
 salicylideneaniline crystals
;
_journal_coeditor_code OG5057
_journal_issue 3
_journal_name_full 'Acta Crystallographica Section B'
_journal_page_first 297
_journal_page_last 304
_journal_paper_doi 10.1107/S0108768112010993
_journal_volume 68
_journal_year 2012
_chemical_formula_moiety 'C17.12 H19.35 N O'
_chemical_formula_sum 'C17.12 H19.35 N O'
_chemical_formula_weight 255.132
_space_group_IT_number 14
_symmetry_cell_setting monoclinic
_symmetry_space_group_name_Hall '-P 2ybc'
_symmetry_space_group_name_H-M 'P 1 21/c 1'
_atom_sites_solution_hydrogens geom
_atom_sites_solution_primary direct
_atom_sites_solution_secondary difmap
_cell_angle_alpha 90.00
_cell_angle_beta 116.819(4)
_cell_angle_gamma 90.00
_cell_formula_units_Z 4
_cell_length_a 14.3711(8)
_cell_length_b 6.4227(4)
_cell_length_c 17.9938(9)
_cell_measurement_reflns_used 15484
_cell_measurement_temperature 296(2)
_cell_measurement_theta_max 27.47
_cell_measurement_theta_min 3.04
_cell_volume 1482.20(15)
_computing_cell_refinement 'PROCESS-AUTO (Rigaku, 1998)'
_computing_data_collection 'PROCESS-AUTO (Rigaku, 1998)'
_computing_data_reduction 'PROCESS-AUTO (Rigaku, 1998)'
_computing_molecular_graphics 'ORTEP-3 (Farrugia, 2008)'
_computing_publication_material 'SHELXL-97 (Sheldrick, 1997)'
_computing_structure_refinement 'SHELXL-97 (Sheldrick, 1997)'
_computing_structure_solution 'SHELXS-97 (Sheldrick, 1990)'
_diffrn_ambient_temperature 296(2)
_diffrn_measured_fraction_theta_full 0.995
_diffrn_measured_fraction_theta_max 0.995
_diffrn_measurement_device_type 'Rigaku R-AXIS RAPID IP Area Detector System'
_diffrn_measurement_method '\w scans'
_diffrn_radiation_monochromator graphite
_diffrn_radiation_source 'rotating anode X-ray tube'
_diffrn_radiation_type MoK\a
_diffrn_radiation_wavelength 0.71075
_diffrn_reflns_av_R_equivalents 0.0357
_diffrn_reflns_av_sigmaI/netI 0.0213
_diffrn_reflns_limit_h_max 18
_diffrn_reflns_limit_h_min -17
_diffrn_reflns_limit_k_max 8
_diffrn_reflns_limit_k_min -8
_diffrn_reflns_limit_l_max 23
_diffrn_reflns_limit_l_min -23
_diffrn_reflns_number 23765
_diffrn_reflns_theta_full 27.48
_diffrn_reflns_theta_max 27.48
_diffrn_reflns_theta_min 3.04
_exptl_absorpt_coefficient_mu 0.070
_exptl_absorpt_correction_T_max 0.9875
_exptl_absorpt_correction_T_min 0.8846
_exptl_absorpt_correction_type multi-scan
_exptl_absorpt_process_details 'Absorption was corrected by ABSCOR'
_exptl_crystal_colour yellow
_exptl_crystal_density_diffrn 1.135
_exptl_crystal_density_method 'not measured'
_exptl_crystal_description block
_exptl_crystal_F_000 544
_exptl_crystal_size_max 0.34
_exptl_crystal_size_mid 0.30
_exptl_crystal_size_min 0.18
_refine_diff_density_max 0.223
_refine_diff_density_min -0.208
_refine_ls_extinction_coef 0.023(4)
_refine_ls_extinction_expression Fc^*^=kFc[1+0.001xFc^2^\l^3^/sin(2\q)]^-1/4^
_refine_ls_extinction_method SHELXL
_refine_ls_goodness_of_fit_ref 1.130
_refine_ls_hydrogen_treatment constr
_refine_ls_matrix_type full
_refine_ls_number_parameters 194
_refine_ls_number_reflns 3381
_refine_ls_number_restraints 0
_refine_ls_restrained_S_all 1.130
_refine_ls_R_factor_all 0.0825
_refine_ls_R_factor_gt 0.0572
_refine_ls_shift/su_max 0.002
_refine_ls_shift/su_mean 0.000
_refine_ls_structure_factor_coef Fsqd
_refine_ls_weighting_details 'calc w=1/[\s^2^(Fo^2^)+(0.0905P)^2^+0.1529P] where P=(Fo^2^+2Fc^2^)/3'
_refine_ls_weighting_scheme calc
_refine_ls_wR_factor_gt 0.1708
_refine_ls_wR_factor_ref 0.1895
_reflns_number_gt 2187
_reflns_number_total 3381
_reflns_threshold_expression >2sigma(I)
_cod_data_source_file og5057.cif
_cod_data_source_block 1
_cod_depositor_comments
;
The following automatic conversions were performed:

'_symmetry_cell_setting' value 'Monoclinic' changed to 'monoclinic'
according to /home/saulius/struct/CIF-dictionaries/cif_core.dic
dictionary named 'cif_core.dic' version 2.4.1 from 2010-06-29.

Automatic conversion script
Id: cif_fix_values 1891 2012-01-12 08:04:46Z andrius 
;
_cod_original_cell_volume 1482.20(14)
_cod_original_sg_symbol_H-M P21/c
_cod_database_code 2105130

loop_
_symmetry_equiv_pos_as_xyz
'x, y, z'
'-x, y+1/2, -z+1/2'
'-x, -y, -z'
'x, -y-1/2, z-1/2'

loop_
_atom_site_type_symbol
_atom_site_label
_atom_site_fract_x
_atom_site_fract_y
_atom_site_fract_z
_atom_site_U_iso_or_equiv
_atom_site_adp_type
_atom_site_calc_flag
_atom_site_refinement_flags
_atom_site_occupancy
_atom_site_symmetry_multiplicity
_atom_site_disorder_assembly
_atom_site_disorder_group
O O1 0.19001(12) 0.1106(2) 0.35065(9) 0.0918(5) Uani d . 1 1 . .
H H1 0.2112 0.1798 0.3231 0.138 Uiso calc R 1 1 . .
N N1 0.20174(11) 0.4307(2) 0.26577(9) 0.0677(4) Uani d . 1 1 . .
C C1 0.09283(12) 0.4273(3) 0.33406(9) 0.0601(4) Uani d . 1 1 . .
C C2 0.12003(14) 0.2230(3) 0.36456(10) 0.0670(5) Uani d . 1 1 . .
C C3 0.07406(16) 0.1330(3) 0.41036(12) 0.0801(5) Uani d . 1 1 . .
H H3 0.0926 -0.0011 0.4313 0.096 Uiso calc R 1 1 . .
C C4 0.00164(17) 0.2414(4) 0.42460(12) 0.0844(6) Uani d . 1 1 . .
H H4 -0.0287 0.1794 0.4551 0.101 Uiso calc R 1 1 . .
C C5 -0.02717(16) 0.4412(3) 0.39448(12) 0.0815(6) Uani d . 1 1 . .
H H5 -0.0769 0.5131 0.4041 0.098 Uiso calc R 1 1 . .
C C6 0.01872(14) 0.5321(3) 0.35013(10) 0.0692(5) Uani d . 1 1 . .
H H6 -0.0001 0.6670 0.3303 0.083 Uiso calc R 1 1 . .
C C7 0.13993(12) 0.5281(3) 0.28719(9) 0.0621(4) Uani d . 1 1 . .
H H7 0.1248 0.6672 0.2723 0.075 Uiso calc R 1 1 . .
C C8 0.24819(12) 0.5348(3) 0.22120(11) 0.0639(4) Uani d . 1 1 . .
C C9 0.29023(15) 0.7326(3) 0.24101(12) 0.0741(5) Uani d . 1 1 . .
H H9 0.2860 0.8064 0.2839 0.089 Uiso calc R 1 1 . .
C C10 0.33839(15) 0.8207(3) 0.19744(12) 0.0764(5) Uani d . 1 1 . .
H H10 0.3668 0.9533 0.2123 0.092 Uiso calc R 1 1 . .
C C11 0.34605(13) 0.7192(3) 0.13224(10) 0.0651(4) Uani d . 1 1 A .
C C12 0.30135(16) 0.5221(3) 0.11268(13) 0.0770(5) Uani d . 1 1 . .
H H12 0.3028 0.4499 0.0684 0.092 Uiso calc R 1 1 . .
C C13 0.25522(15) 0.4310(3) 0.15669(13) 0.0779(5) Uani d . 1 1 . .
H H13 0.2282 0.2971 0.1429 0.093 Uiso calc R 1 1 . .
C C14 0.40060(15) 0.8134(3) 0.08426(12) 0.0746(5) Uani d . 1 1 . .
C C15A 0.4587(5) 1.0294(10) 0.1274(4) 0.0765(18) Uiso d P 0.402(8) 1 A 1
H H15A 0.5083 1.0032 0.1841 0.115 Uiso calc PR 0.402(8) 1 A 1
H H15B 0.4080 1.1285 0.1261 0.115 Uiso calc PR 0.402(8) 1 A 1
H H15C 0.4942 1.0841 0.0974 0.115 Uiso calc PR 0.402(8) 1 A 1
C C16A 0.4906(7) 0.6690(11) 0.0906(6) 0.092(2) Uiso d P 0.402(8) 1 A 1
H H16A 0.5250 0.7306 0.0609 0.137 Uiso calc PR 0.402(8) 1 A 1
H H16B 0.4627 0.5359 0.0667 0.137 Uiso calc PR 0.402(8) 1 A 1
H H16C 0.5398 0.6515 0.1480 0.137 Uiso calc PR 0.402(8) 1 A 1
C C17A 0.3280(6) 0.8537(15) -0.0027(4) 0.099(2) Uiso d P 0.402(8) 1 A 1
H H17A 0.2731 0.9431 -0.0053 0.149 Uiso calc PR 0.402(8) 1 A 1
H H17B 0.2989 0.7246 -0.0302 0.149 Uiso calc PR 0.402(8) 1 A 1
H H17C 0.3644 0.9201 -0.0297 0.149 Uiso calc PR 0.402(8) 1 A 1
C C15B 0.3564(6) 0.7232(14) -0.0095(5) 0.095(2) Uiso d P 0.335(7) 1 A 2
H H15D 0.3882 0.7964 -0.0386 0.143 Uiso calc PR 0.335(7) 1 A 2
H H15E 0.2821 0.7420 -0.0381 0.143 Uiso calc PR 0.335(7) 1 A 2
H H15F 0.3724 0.5775 -0.0073 0.143 Uiso calc PR 0.335(7) 1 A 2
C C16B 0.3911(8) 1.0433(14) 0.0746(7) 0.119(3) Uiso d P 0.335(7) 1 A 2
H H16D 0.4282 1.1081 0.1281 0.179 Uiso calc PR 0.335(7) 1 A 2
H H16E 0.3189 1.0821 0.0508 0.179 Uiso calc PR 0.335(7) 1 A 2
H H16F 0.4202 1.0882 0.0386 0.179 Uiso calc PR 0.335(7) 1 A 2
C C17B 0.5155(6) 0.7413(14) 0.1247(6) 0.097(3) Uiso d P 0.335(7) 1 A 2
H H17D 0.5495 0.7955 0.0935 0.145 Uiso calc PR 0.335(7) 1 A 2
H H17E 0.5182 0.5919 0.1248 0.145 Uiso calc PR 0.335(7) 1 A 2
H H17F 0.5503 0.7916 0.1809 0.145 Uiso calc PR 0.335(7) 1 A 2
C C15C 0.4890(9) 0.938(2) 0.1377(7) 0.116(4) Uiso d P 0.302(8) 1 A 3
H H15G 0.5223 0.9931 0.1060 0.174 Uiso calc PR 0.302(8) 1 A 3
H H15H 0.5377 0.8541 0.1823 0.174 Uiso calc PR 0.302(8) 1 A 3
H H15I 0.4659 1.0514 0.1602 0.174 Uiso calc PR 0.302(8) 1 A 3
C C16C 0.3117(6) 0.9437(15) 0.0135(5) 0.083(2) Uiso d P 0.302(8) 1 A 3
H H16G 0.2829 1.0407 0.0381 0.125 Uiso calc PR 0.302(8) 1 A 3
H H16H 0.2579 0.8515 -0.0230 0.125 Uiso calc PR 0.302(8) 1 A 3
H H16I 0.3403 1.0184 -0.0177 0.125 Uiso calc PR 0.302(8) 1 A 3
C C17C 0.4359(10) 0.6434(15) 0.0439(8) 0.109(3) Uiso d P 0.302(8) 1 A 3
H H17G 0.4798 0.7028 0.0221 0.163 Uiso calc PR 0.302(8) 1 A 3
H H17H 0.3760 0.5807 -0.0006 0.163 Uiso calc PR 0.302(8) 1 A 3
H H17I 0.4741 0.5395 0.0847 0.163 Uiso calc PR 0.302(8) 1 A 3

loop_
_atom_site_aniso_label
_atom_site_aniso_U_11
_atom_site_aniso_U_22
_atom_site_aniso_U_33
_atom_site_aniso_U_12
_atom_site_aniso_U_13
_atom_site_aniso_U_23
O1 0.1083(10) 0.0687(8) 0.1079(11) 0.0250(7) 0.0570(9) 0.0195(7)
N1 0.0675(8) 0.0652(8) 0.0701(9) 0.0032(7) 0.0306(7) 0.0031(7)
C1 0.0632(9) 0.0600(9) 0.0485(8) 0.0014(7) 0.0175(7) -0.0017(6)
C2 0.0730(10) 0.0622(10) 0.0580(9) 0.0025(8) 0.0226(8) 0.0018(7)
C3 0.0963(14) 0.0724(11) 0.0649(10) -0.0050(10) 0.0305(10) 0.0069(9)
C4 0.0943(14) 0.0988(15) 0.0627(10) -0.0155(12) 0.0376(10) -0.0006(10)
C5 0.0825(12) 0.0986(15) 0.0663(10) 0.0039(11) 0.0360(10) -0.0064(10)
C6 0.0761(11) 0.0694(10) 0.0588(9) 0.0054(8) 0.0274(8) -0.0013(8)
C7 0.0646(9) 0.0588(9) 0.0547(8) 0.0022(7) 0.0196(7) 0.0016(7)
C8 0.0598(9) 0.0610(9) 0.0675(10) 0.0036(7) 0.0257(8) 0.0030(7)
C9 0.0832(12) 0.0691(11) 0.0719(11) -0.0060(9) 0.0367(10) -0.0093(8)
C10 0.0829(12) 0.0646(10) 0.0793(12) -0.0113(9) 0.0344(10) -0.0077(9)
C11 0.0589(9) 0.0647(10) 0.0644(9) 0.0049(7) 0.0215(8) 0.0057(7)
C12 0.0886(12) 0.0701(11) 0.0824(12) -0.0066(9) 0.0475(11) -0.0123(9)
C13 0.0877(12) 0.0612(10) 0.0927(13) -0.0097(9) 0.0478(11) -0.0136(9)
C14 0.0748(11) 0.0745(11) 0.0712(11) -0.0033(9) 0.0301(9) 0.0067(9)

loop_
_atom_type_symbol
_atom_type_description
_atom_type_scat_dispersion_real
_atom_type_scat_dispersion_imag
_atom_type_scat_source
C C 0.0033 0.0016 'International Tables Vol C Tables 4.2.6.8 and 6.1.1.4'
H H 0.0000 0.0000 'International Tables Vol C Tables 4.2.6.8 and 6.1.1.4'
N N 0.0061 0.0033 'International Tables Vol C Tables 4.2.6.8 and 6.1.1.4'
O O 0.0106 0.0060 'International Tables Vol C Tables 4.2.6.8 and 6.1.1.4'

loop_
_geom_angle_atom_site_label_1
_geom_angle_atom_site_label_2
_geom_angle_atom_site_label_3
_geom_angle
C2 O1 H1 109.5
C7 N1 C8 120.45(15)
C6 C1 C2 118.16(15)
C6 C1 C7 120.36(15)
C2 C1 C7 121.47(15)
O1 C2 C3 118.66(16)
O1 C2 C1 121.68(16)
C3 C2 C1 119.66(17)
C4 C3 C2 120.23(19)
C4 C3 H3 119.9
C2 C3 H3 119.9
C3 C4 C5 121.15(19)
C3 C4 H4 119.4
C5 C4 H4 119.4
C6 C5 C4 119.00(18)
C6 C5 H5 120.5
C4 C5 H5 120.5
C5 C6 C1 121.79(18)
C5 C6 H6 119.1
C1 C6 H6 119.1
N1 C7 C1 121.79(15)
N1 C7 H7 119.1
C1 C7 H7 119.1
C13 C8 C9 118.10(16)
C13 C8 N1 118.58(15)
C9 C8 N1 123.28(15)
C10 C9 C8 120.23(16)
C10 C9 H9 119.9
C8 C9 H9 119.9
C9 C10 C11 122.57(17)
C9 C10 H10 118.7
C11 C10 H10 118.7
C10 C11 C12 115.93(16)
C10 C11 C14 123.19(16)
C12 C11 C14 120.88(16)
C13 C12 C11 122.03(17)
C13 C12 H12 119.0
C11 C12 H12 119.0
C12 C13 C8 121.11(17)
C12 C13 H13 119.4
C8 C13 H13 119.4
C15C C14 C17A 127.1(6)
C15C C14 C16B 62.0(7)
C17A C14 C16B 73.4(6)
C15C C14 C17C 109.6(6)
C17A C14 C17C 81.2(5)
C16B C14 C17C 133.7(5)
C15C C14 C11 111.5(4)
C17A C14 C11 112.0(3)
C16B C14 C11 114.6(4)
C17C C14 C11 110.6(4)
C15C C14 C17B 54.6(7)
C17A C14 C17B 130.8(5)
C16B C14 C17B 112.0(5)
C17C C14 C17B 59.6(6)
C11 C14 C17B 109.1(3)
C15C C14 C16A 80.2(6)
C17A C14 C16A 110.7(4)
C16B C14 C16A 129.1(5)
C17C C14 C16A 32.8(4)
C11 C14 C16A 110.2(3)
C17B C14 C16A 27.0(4)
C15C C14 C16C 113.0(6)
C17A C14 C16C 27.5(4)
C16B C14 C16C 51.7(5)
C17C C14 C16C 108.6(5)
C11 C14 C16C 103.4(3)
C17B C14 C16C 147.5(4)
C16A C14 C16C 136.1(4)
C15C C14 C15B 135.1(5)
C17A C14 C15B 36.0(4)
C16B C14 C15B 105.2(5)
C17C C14 C15B 45.8(5)
C11 C14 C15B 112.7(3)
C17B C14 C15B 102.6(4)
C16A C14 C15B 77.6(4)
C16C C14 C15B 63.5(5)
C15C C14 C15A 25.6(5)
C17A C14 C15A 109.0(4)
C16B C14 C15A 37.6(4)
C17C C14 C15A 129.1(5)
C11 C14 C15A 110.6(2)
C17B C14 C15A 79.7(4)
C16A C14 C15A 104.0(4)
C16C C14 C15A 89.2(4)
C15B C14 C15A 132.8(4)
C14 C15A H15A 109.5
C14 C15A H15B 109.5
C14 C15A H15C 109.5
C14 C16A H16A 109.5
C14 C16A H16B 109.5
C14 C16A H16C 109.5
C14 C17A H17A 109.5
C14 C17A H17B 109.5
C14 C17A H17C 109.5
C14 C15B H15D 109.5
C14 C15B H15E 109.5
H15D C15B H15E 109.5
C14 C15B H15F 109.5
H15D C15B H15F 109.5
H15E C15B H15F 109.5
C14 C16B H16D 109.5
C14 C16B H16E 109.5
H16D C16B H16E 109.5
C14 C16B H16F 109.5
H16D C16B H16F 109.5
H16E C16B H16F 109.5
C14 C17B H17D 109.5
C14 C17B H17E 109.5
H17D C17B H17E 109.5
C14 C17B H17F 109.5
H17D C17B H17F 109.5
H17E C17B H17F 109.5
C14 C15C H15G 109.5
C14 C15C H15H 109.5
C14 C15C H15I 109.5
C14 C16C H16G 109.5
C14 C16C H16H 109.5
C14 C16C H16I 109.5
C14 C17C H17G 109.5
C14 C17C H17H 109.5
C14 C17C H17I 109.5

loop_
_geom_bond_atom_site_label_1
_geom_bond_atom_site_label_2
_geom_bond_distance
O1 C2 1.350(2)
O1 H1 0.8200
N1 C7 1.280(2)
N1 C8 1.421(2)
C1 C6 1.396(2)
C1 C2 1.408(2)
C1 C7 1.450(2)
C2 C3 1.393(3)
C3 C4 1.369(3)
C3 H3 0.9300
C4 C5 1.382(3)
C4 H4 0.9300
C5 C6 1.374(3)
C5 H5 0.9300
C6 H6 0.9300
C7 H7 0.9300
C8 C13 1.381(2)
C8 C9 1.382(2)
C9 C10 1.380(3)
C9 H9 0.9300
C10 C11 1.389(2)
C10 H10 0.9300
C11 C12 1.391(2)
C11 C14 1.529(2)
C12 C13 1.372(2)
C12 H12 0.9300
C13 H13 0.9300
C14 C15C 1.443(10)
C14 C17A 1.459(7)
C14 C16B 1.486(9)
C14 C17C 1.519(9)
C14 C17B 1.545(8)
C14 C16A 1.553(7)
C14 C16C 1.577(8)
C14 C15B 1.617(8)
C14 C15A 1.625(6)
C15A H15A 0.9600
C15A H15B 0.9600
C15A H15C 0.9600
C16A H16A 0.9600
C16A H16B 0.9600
C16A H16C 0.9600
C17A H17A 0.9600
C17A H17B 0.9600
C17A H17C 0.9600
C15B H15D 0.9600
C15B H15E 0.9600
C15B H15F 0.9600
C16B H16D 0.9600
C16B H16E 0.9600
C16B H16F 0.9600
C17B H17D 0.9600
C17B H17E 0.9600
C17B H17F 0.9600
C15C H15G 0.9600
C15C H15H 0.9600
C15C H15I 0.9600
C16C H16G 0.9600
C16C H16H 0.9600
C16C H16I 0.9600
C17C H17G 0.9600
C17C H17H 0.9600
C17C H17I 0.9600

loop_
_geom_torsion_atom_site_label_1
_geom_torsion_atom_site_label_2
_geom_torsion_atom_site_label_3
_geom_torsion_atom_site_label_4
_geom_torsion
C6 C1 C2 O1 179.11(16)
C7 C1 C2 O1 -0.9(2)
C6 C1 C2 C3 -0.9(2)
C7 C1 C2 C3 179.06(15)
O1 C2 C3 C4 -179.03(17)
C1 C2 C3 C4 1.0(3)
C2 C3 C4 C5 -0.3(3)
C3 C4 C5 C6 -0.5(3)
C4 C5 C6 C1 0.6(3)
C2 C1 C6 C5 0.1(2)
C7 C1 C6 C5 -179.85(15)
C8 N1 C7 C1 -178.82(14)
C6 C1 C7 N1 -174.33(15)
C2 C1 C7 N1 5.7(2)
C7 N1 C8 C13 -138.90(18)
C7 N1 C8 C9 43.5(2)
C13 C8 C9 C10 -0.6(3)
N1 C8 C9 C10 177.05(16)
C8 C9 C10 C11 0.7(3)
C9 C10 C11 C12 0.4(3)
C9 C10 C11 C14 -179.03(17)
C10 C11 C12 C13 -1.9(3)
C14 C11 C12 C13 177.63(18)
C11 C12 C13 C8 2.1(3)
C9 C8 C13 C12 -0.8(3)
N1 C8 C13 C12 -178.56(17)
C10 C11 C14 C15C 34.4(7)
C12 C11 C14 C15C -145.1(7)
C10 C11 C14 C17A -114.8(5)
C12 C11 C14 C17A 65.7(5)
C10 C11 C14 C16B -33.7(5)
C12 C11 C14 C16B 146.9(5)
C10 C11 C14 C17C 156.6(6)
C12 C11 C14 C17C -22.9(6)
C10 C11 C14 C17B 92.8(5)
C12 C11 C14 C17B -86.6(4)
C10 C11 C14 C16A 121.5(4)
C12 C11 C14 C16A -58.0(5)
C10 C11 C14 C16C -87.3(4)
C12 C11 C14 C16C 93.2(4)
C10 C11 C14 C15B -153.9(4)
C12 C11 C14 C15B 26.6(4)
C10 C11 C14 C15A 7.0(4)
C12 C11 C14 C15A -172.5(3)
